data_4083376
loop_
_publ_author_name
'Reyes-Lezama, Marisol'
'H\"opfl, Herbert'
'Z\'u\~niga-Villarreal, No\'e'

_publ_section_title
;
 Tricarbonyl[(1&#x2212;5-\h)-pentadienyl]manganese: A Source of
 Benzeneselenolatomanganese Derivatives of Diverse Nuclearity
;
_journal_issue 7
_journal_name_full Organometallics
_journal_page_first 1537
_journal_paper_doi 10.1021/om1000698
_journal_volume 29
_journal_year 2010
_chemical_formula_sum 'C35 H29 Mn O3 P2 Se'
_chemical_formula_weight 693.42
_chemical_name_systematic
; 
 ? 
;
_space_group_IT_number 14
_symmetry_cell_setting monoclinic
_symmetry_space_group_name_Hall '-P 2ybc'
_symmetry_space_group_name_H-M 'P 1 21/c 1'
_atom_sites_solution_hydrogens geom
_atom_sites_solution_primary direct
_atom_sites_solution_secondary difmap
_audit_creation_method SHELXL-97
_cell_angle_alpha 90.00
_cell_angle_beta 97.0470(10)
_cell_angle_gamma 90.00
_cell_formula_units_Z 4
_cell_length_a 11.7796(6)
_cell_length_b 18.3481(9)
_cell_length_c 14.6527(7)
_cell_measurement_reflns_used 7015
_cell_measurement_temperature 298(2)
_cell_measurement_theta_max 24.51
_cell_measurement_theta_min 2.22
_cell_volume 3143.0(3)
_computing_cell_refinement 'SMART V 5.625'
_computing_data_collection 'SMART V 5.625'
_computing_data_reduction 'SAINTPLUS V 7.01'
_computing_molecular_graphics 'SHELXTL V 6.10'
_computing_publication_material 'SHELXTL V 6.10'
_computing_structure_refinement 'SHELXL-97 (Sheldrick, 1997)'
_computing_structure_solution 'SHELXS-97 (Sheldrick, 1990)'
_diffrn_ambient_temperature 298(2)
_diffrn_detector_area_resol_mean 0.83
_diffrn_measured_fraction_theta_full 0.998
_diffrn_measured_fraction_theta_max 0.998
_diffrn_measurement_device_type 'Bruker Smart APEX AXS CCD area detector'
_diffrn_measurement_method 'omega scans'
_diffrn_radiation_monochromator graphite
_diffrn_radiation_source 'fine-focus sealed tube'
_diffrn_radiation_type MoK\a
_diffrn_radiation_wavelength 0.71073
_diffrn_reflns_av_R_equivalents 0.0581
_diffrn_reflns_av_sigmaI/netI 0.0683
_diffrn_reflns_limit_h_max 14
_diffrn_reflns_limit_h_min -14
_diffrn_reflns_limit_k_max 21
_diffrn_reflns_limit_k_min -21
_diffrn_reflns_limit_l_max 17
_diffrn_reflns_limit_l_min -17
_diffrn_reflns_number 25300
_diffrn_reflns_theta_full 25.00
_diffrn_reflns_theta_max 25.00
_diffrn_reflns_theta_min 1.79
_exptl_absorpt_coefficient_mu 1.714
_exptl_absorpt_correction_T_max 0.6957
_exptl_absorpt_correction_T_min 0.6214
_exptl_absorpt_correction_type integration
_exptl_crystal_colour Orange
_exptl_crystal_density_diffrn 1.465
_exptl_crystal_density_meas ?
_exptl_crystal_density_method 'not measured'
_exptl_crystal_description Prism
_exptl_crystal_F_000 1408
_exptl_crystal_size_max 0.34
_exptl_crystal_size_mid 0.28
_exptl_crystal_size_min 0.24
_refine_diff_density_max 1.292
_refine_diff_density_min -0.242
_refine_diff_density_rms 0.076
_refine_ls_extinction_method none
_refine_ls_goodness_of_fit_ref 0.875
_refine_ls_hydrogen_treatment constr
_refine_ls_matrix_type full
_refine_ls_number_parameters 379
_refine_ls_number_reflns 5510
_refine_ls_number_restraints 0
_refine_ls_restrained_S_all 0.875
_refine_ls_R_factor_all 0.0762
_refine_ls_R_factor_gt 0.0488
_refine_ls_shift/su_max 0.000
_refine_ls_shift/su_mean 0.000
_refine_ls_structure_factor_coef Fsqd
_refine_ls_weighting_details 'calc w=1/[\s^2^(Fo^2^)+(0.0641P)^2^] where P=(Fo^2^+2Fc^2^)/3'
_refine_ls_weighting_scheme calc
_refine_ls_wR_factor_gt 0.1105
_refine_ls_wR_factor_ref 0.1184
_reflns_number_gt 3487
_reflns_number_total 5510
_reflns_threshold_expression >2sigma(I)
_cod_data_source_file todoSe.cif
_cod_data_source_block 177zvn06
_cod_depositor_comments
;
The following automatic conversions were performed:

'_symmetry_cell_setting' value 'Monoclinic' changed to 'monoclinic'
according to
/usr/data/users/saulius/automatic-downloads/retrospective/ACS/lib/dictionaries/cif_core.dic
dictionary named 'cif_core.dic' version 2.4.2 from 2011-04-26.

Automatic conversion script
Id: cif_fix_values 2281 2013-09-26 08:29:07Z andrius 

The following automatic conversions were performed:

'_exptl_crystal_density_meas' value 'No' was changed to '?' - the
value is perceived as not measured.

Automatic conversion script
Id: cif_fix_values 3008 2015-01-20 13:52:24Z robertas 
;
_cod_original_sg_symbol_H-M P2(1)/c
_cod_database_code 4083376
_solved_by SimonHO

loop_
_symmetry_equiv_pos_as_xyz
'x, y, z'
'-x, y+1/2, -z+1/2'
'-x, -y, -z'
'x, -y-1/2, z-1/2'

loop_
_atom_site_label
_atom_site_type_symbol
_atom_site_fract_x
_atom_site_fract_y
_atom_site_fract_z
_atom_site_U_iso_or_equiv
_atom_site_adp_type
_atom_site_occupancy
_atom_site_symmetry_multiplicity
_atom_site_calc_flag
_atom_site_refinement_flags
Mn Mn 0.11521(5) 0.10909(3) 0.36376(4) 0.0442(2) Uani 1 1 d .
Se Se 0.20905(4) 0.18838(2) 0.49118(3) 0.05516(18) Uani 1 1 d .
P1 P 0.26089(9) 0.14532(6) 0.28018(8) 0.0446(3) Uani 1 1 d .
P2 P 0.02334(10) 0.21318(6) 0.30322(8) 0.0471(3) Uani 1 1 d .
O1 O 0.2510(3) -0.0192(2) 0.4307(3) 0.0812(11) Uani 1 1 d .
O2 O -0.0043(3) 0.0127(2) 0.2247(3) 0.0918(12) Uani 1 1 d .
O3 O -0.0595(3) 0.0862(2) 0.4885(3) 0.1000(14) Uani 1 1 d .
C1 C 0.2004(4) 0.0310(3) 0.4083(3) 0.0539(12) Uani 1 1 d .
C2 C 0.0424(4) 0.0525(3) 0.2772(4) 0.0598(13) Uani 1 1 d .
C3 C 0.0090(5) 0.0952(3) 0.4399(4) 0.0652(14) Uani 1 1 d .
C4 C 0.2279(4) 0.2385(3) 0.2422(4) 0.0740(16) Uani 1 1 d .
H4A H 0.2540 0.2720 0.2916 0.089 Uiso 1 1 calc R
H4B H 0.2689 0.2498 0.1904 0.089 Uiso 1 1 calc R
C5 C 0.1066(4) 0.2490(3) 0.2154(3) 0.0657(14) Uani 1 1 d .
H5A H 0.0838 0.2243 0.1575 0.079 Uiso 1 1 calc R
H5B H 0.0907 0.3005 0.2065 0.079 Uiso 1 1 calc R
C6 C 0.2883(4) 0.1264(2) 0.5858(3) 0.0478(11) Uani 1 1 d .
C7 C 0.2283(4) 0.0844(2) 0.6408(3) 0.0544(12) Uani 1 1 d .
H7A H 0.1501 0.0776 0.6252 0.065 Uiso 1 1 calc R
C8 C 0.2837(5) 0.0515(3) 0.7203(3) 0.0667(14) Uani 1 1 d .
H8A H 0.2426 0.0240 0.7582 0.080 Uiso 1 1 calc R
C9 C 0.4000(5) 0.0607(3) 0.7412(4) 0.0768(16) Uani 1 1 d .
H9A H 0.4379 0.0395 0.7941 0.092 Uiso 1 1 calc R
C10 C 0.4602(5) 0.1009(3) 0.6847(4) 0.0772(16) Uani 1 1 d .
H10A H 0.5390 0.1060 0.6986 0.093 Uiso 1 1 calc R
C11 C 0.4050(4) 0.1334(3) 0.6079(4) 0.0637(13) Uani 1 1 d .
H11A H 0.4466 0.1607 0.5700 0.076 Uiso 1 1 calc R
C12 C 0.4080(4) 0.1525(3) 0.3387(3) 0.0527(12) Uani 1 1 d .
C13 C 0.4641(4) 0.0898(3) 0.3664(3) 0.0710(15) Uani 1 1 d .
H13A H 0.4262 0.0457 0.3548 0.085 Uiso 1 1 calc R
C14 C 0.5753(5) 0.0886(4) 0.4110(4) 0.0873(18) Uani 1 1 d .
H14A H 0.6102 0.0447 0.4294 0.105 Uiso 1 1 calc R
C15 C 0.6294(5) 0.1499(4) 0.4264(4) 0.0882(19) Uani 1 1 d .
H15A H 0.7039 0.1487 0.4559 0.106 Uiso 1 1 calc R
C16 C 0.5820(5) 0.2163(4) 0.4012(4) 0.0848(18) Uani 1 1 d .
H16A H 0.6233 0.2592 0.4127 0.102 Uiso 1 1 calc R
C17 C 0.4652(5) 0.2174(3) 0.3561(4) 0.0842(17) Uani 1 1 d .
H17A H 0.4294 0.2614 0.3392 0.101 Uiso 1 1 calc R
C18 C 0.2889(4) 0.0926(3) 0.1793(3) 0.0608(13) Uani 1 1 d .
C19 C 0.2707(4) 0.0182(3) 0.1770(4) 0.0757(16) Uani 1 1 d .
H19A H 0.2384 -0.0042 0.2246 0.091 Uiso 1 1 calc R
C20 C 0.3001(5) -0.0230(4) 0.1051(5) 0.105(2) Uani 1 1 d .
H20A H 0.2877 -0.0731 0.1044 0.126 Uiso 1 1 calc R
C21 C 0.3470(7) 0.0087(6) 0.0352(6) 0.130(4) Uani 1 1 d .
H21A H 0.3671 -0.0195 -0.0131 0.156 Uiso 1 1 calc R
C22 C 0.3646(7) 0.0815(7) 0.0357(5) 0.142(4) Uani 1 1 d .
H22A H 0.3958 0.1029 -0.0131 0.171 Uiso 1 1 calc R
C23 C 0.3373(5) 0.1248(4) 0.1069(4) 0.096(2) Uani 1 1 d .
H23A H 0.3510 0.1747 0.1066 0.115 Uiso 1 1 calc R
C24 C -0.1231(4) 0.2113(3) 0.2433(3) 0.0505(11) Uani 1 1 d .
C25 C -0.1667(4) 0.2740(3) 0.1984(3) 0.0662(14) Uani 1 1 d .
H25A H -0.1214 0.3155 0.1984 0.079 Uiso 1 1 calc R
C26 C -0.2755(5) 0.2747(4) 0.1546(4) 0.0819(17) Uani 1 1 d .
H26A H -0.3040 0.3167 0.1246 0.098 Uiso 1 1 calc R
C27 C -0.3434(5) 0.2141(4) 0.1543(4) 0.0862(18) Uani 1 1 d .
H27A H -0.4172 0.2152 0.1234 0.103 Uiso 1 1 calc R
C28 C -0.3036(4) 0.1525(3) 0.1988(4) 0.0759(16) Uani 1 1 d .
H28A H -0.3504 0.1117 0.1993 0.091 Uiso 1 1 calc R
C29 C -0.1929(4) 0.1508(3) 0.2433(3) 0.0612(13) Uani 1 1 d .
H29A H -0.1653 0.1086 0.2734 0.073 Uiso 1 1 calc R
C30 C 0.0078(4) 0.2869(2) 0.3831(3) 0.0512(12) Uani 1 1 d .
C31 C -0.0752(5) 0.2811(3) 0.4416(3) 0.0627(13) Uani 1 1 d .
H31A H -0.1222 0.2402 0.4384 0.075 Uiso 1 1 calc R
C32 C -0.0891(6) 0.3346(4) 0.5043(4) 0.0884(19) Uani 1 1 d .
H32A H -0.1462 0.3306 0.5426 0.106 Uiso 1 1 calc R
C33 C -0.0181(8) 0.3947(4) 0.5105(4) 0.101(3) Uani 1 1 d .
H33A H -0.0262 0.4308 0.5538 0.122 Uiso 1 1 calc R
C34 C 0.0631(6) 0.4010(3) 0.4536(6) 0.102(2) Uani 1 1 d .
H34A H 0.1103 0.4418 0.4574 0.122 Uiso 1 1 calc R
C35 C 0.0765(5) 0.3480(3) 0.3903(5) 0.0832(18) Uani 1 1 d .
H35A H 0.1328 0.3532 0.3515 0.100 Uiso 1 1 calc R

loop_
_atom_site_aniso_label
_atom_site_aniso_U_11
_atom_site_aniso_U_22
_atom_site_aniso_U_33
_atom_site_aniso_U_23
_atom_site_aniso_U_13
_atom_site_aniso_U_12
Mn 0.0452(4) 0.0422(4) 0.0457(4) 0.0067(3) 0.0070(3) 0.0019(3)
Se 0.0703(4) 0.0495(3) 0.0447(3) 0.0005(2) 0.0034(2) 0.0035(2)
P1 0.0379(6) 0.0505(7) 0.0458(7) 0.0048(5) 0.0062(5) 0.0044(5)
P2 0.0438(7) 0.0471(7) 0.0518(7) 0.0110(6) 0.0119(6) 0.0054(5)
O1 0.080(3) 0.067(2) 0.097(3) 0.030(2) 0.014(2) 0.026(2)
O2 0.076(3) 0.086(3) 0.108(3) -0.029(2) -0.011(2) -0.009(2)
O3 0.084(3) 0.108(3) 0.118(3) 0.038(3) 0.052(3) 0.004(2)
C1 0.060(3) 0.048(3) 0.054(3) 0.005(2) 0.011(2) -0.004(3)
C2 0.051(3) 0.057(3) 0.071(3) -0.007(3) 0.005(3) 0.000(3)
C3 0.064(3) 0.053(3) 0.082(4) 0.016(3) 0.023(3) 0.001(3)
C4 0.061(4) 0.074(4) 0.091(4) 0.032(3) 0.028(3) 0.011(3)
C5 0.057(3) 0.074(4) 0.069(3) 0.028(3) 0.020(3) 0.012(3)
C6 0.048(3) 0.050(3) 0.047(3) -0.006(2) 0.009(2) 0.001(2)
C7 0.055(3) 0.050(3) 0.057(3) -0.002(2) 0.002(3) 0.005(2)
C8 0.081(4) 0.054(3) 0.064(3) 0.008(3) 0.003(3) 0.002(3)
C9 0.078(4) 0.074(4) 0.071(4) 0.007(3) -0.020(3) 0.011(3)
C10 0.060(4) 0.081(4) 0.084(4) 0.012(3) -0.017(3) 0.005(3)
C11 0.056(3) 0.071(3) 0.065(3) -0.001(3) 0.010(3) 0.000(3)
C12 0.042(3) 0.062(3) 0.056(3) -0.019(3) 0.013(2) -0.008(2)
C13 0.050(3) 0.088(4) 0.071(4) -0.011(3) -0.006(3) 0.008(3)
C14 0.068(4) 0.117(6) 0.073(4) -0.001(4) -0.005(3) 0.018(4)
C15 0.069(4) 0.121(6) 0.074(4) -0.017(4) 0.008(3) -0.011(5)
C16 0.058(4) 0.106(5) 0.088(4) -0.017(4) -0.002(3) -0.027(4)
C17 0.071(4) 0.085(4) 0.099(5) -0.014(4) 0.015(3) -0.008(3)
C18 0.037(3) 0.095(4) 0.049(3) -0.015(3) 0.000(2) 0.002(3)
C19 0.063(3) 0.096(5) 0.066(4) -0.028(3) -0.001(3) 0.017(3)
C20 0.066(4) 0.142(6) 0.102(5) -0.062(5) -0.009(4) 0.023(4)
C21 0.077(5) 0.214(11) 0.098(6) -0.091(7) 0.005(4) 0.028(6)
C22 0.095(6) 0.271(12) 0.067(5) -0.051(7) 0.031(4) -0.007(7)
C23 0.074(4) 0.159(6) 0.057(4) -0.014(4) 0.022(3) -0.015(4)
C24 0.050(3) 0.061(3) 0.040(3) 0.000(2) 0.004(2) 0.011(2)
C25 0.062(3) 0.064(3) 0.071(4) 0.008(3) 0.001(3) 0.008(3)
C26 0.074(4) 0.093(5) 0.075(4) 0.011(3) -0.006(3) 0.025(4)
C27 0.053(4) 0.127(6) 0.076(4) -0.001(4) -0.005(3) 0.023(4)
C28 0.051(3) 0.097(4) 0.079(4) 0.004(3) 0.005(3) 0.001(3)
C29 0.053(3) 0.072(4) 0.058(3) 0.004(3) 0.007(3) 0.006(3)
C30 0.047(3) 0.040(3) 0.064(3) 0.009(2) -0.002(2) 0.006(2)
C31 0.086(4) 0.049(3) 0.055(3) 0.003(2) 0.015(3) 0.005(3)
C32 0.131(6) 0.082(4) 0.054(3) 0.004(3) 0.016(4) 0.039(4)
C33 0.159(8) 0.064(5) 0.070(4) -0.016(4) -0.030(5) 0.045(5)
C34 0.090(5) 0.053(4) 0.152(7) -0.012(4) -0.031(5) 0.006(4)
C35 0.059(3) 0.049(3) 0.140(6) -0.002(4) 0.008(3) 0.010(3)

loop_
_atom_type_symbol
_atom_type_description
_atom_type_scat_dispersion_real
_atom_type_scat_dispersion_imag
_atom_type_scat_source
C C 0.0033 0.0016 'International Tables Vol C Tables 4.2.6.8 and 6.1.1.4'
H H 0.0000 0.0000 'International Tables Vol C Tables 4.2.6.8 and 6.1.1.4'
O O 0.0106 0.0060 'International Tables Vol C Tables 4.2.6.8 and 6.1.1.4'
P P 0.1023 0.0942 'International Tables Vol C Tables 4.2.6.8 and 6.1.1.4'
Mn Mn 0.3368 0.7283 'International Tables Vol C Tables 4.2.6.8 and 6.1.1.4'
Se Se -0.0929 2.2259 'International Tables Vol C Tables 4.2.6.8 and 6.1.1.4'

loop_
_geom_angle_atom_site_label_1
_geom_angle_atom_site_label_2
_geom_angle_atom_site_label_3
_geom_angle
C2 Mn C3 92.7(2)
C2 Mn C1 89.6(2)
C3 Mn C1 93.5(2)
C2 Mn P2 92.69(16)
C3 Mn P2 91.53(15)
C1 Mn P2 174.38(15)
C2 Mn P1 96.56(16)
C3 Mn P1 170.02(17)
C1 Mn P1 90.21(15)
P2 Mn P1 84.43(4)
C2 Mn Se 176.84(16)
C3 Mn Se 84.12(17)
C1 Mn Se 90.94(14)
P2 Mn Se 87.10(4)
P1 Mn Se 86.56(4)
C6 Se Mn 108.71(13)
C4 P1 C18 107.5(3)
C4 P1 C12 103.2(2)
C18 P1 C12 99.3(2)
C4 P1 Mn 106.59(16)
C18 P1 Mn 119.49(18)
C12 P1 Mn 119.25(15)
C30 P2 C5 106.9(2)
C30 P2 C24 99.1(2)
C5 P2 C24 102.9(2)
C30 P2 Mn 116.59(14)
C5 P2 Mn 107.41(16)
C24 P2 Mn 122.30(16)
O1 C1 Mn 175.7(4)
O2 C2 Mn 176.2(5)
O3 C3 Mn 179.8(6)
C5 C4 P1 111.9(4)
C4 C5 P2 111.0(3)
C7 C6 C11 119.0(4)
C7 C6 Se 120.8(3)
C11 C6 Se 119.4(4)
C6 C7 C8 120.6(5)
C9 C8 C7 118.9(5)
C10 C9 C8 120.4(5)
C11 C10 C9 120.3(5)
C10 C11 C6 120.8(5)
C13 C12 C17 117.8(5)
C13 C12 P1 118.2(4)
C17 C12 P1 124.0(4)
C12 C13 C14 123.2(6)
C15 C14 C13 118.8(6)
C14 C15 C16 123.1(6)
C15 C16 C17 117.9(6)
C12 C17 C16 119.1(6)
C19 C18 C23 118.5(5)
C19 C18 P1 119.9(4)
C23 C18 P1 121.4(5)
C20 C19 C18 120.6(6)
C21 C20 C19 120.5(8)
C22 C21 C20 119.8(7)
C21 C22 C23 121.6(9)
C22 C23 C18 119.1(7)
C29 C24 C25 118.6(4)
C29 C24 P2 122.6(4)
C25 C24 P2 118.7(4)
C26 C25 C24 120.1(5)
C25 C26 C27 120.7(6)
C28 C27 C26 120.4(5)
C27 C28 C29 119.6(6)
C24 C29 C28 120.5(5)
C35 C30 C31 118.0(5)
C35 C30 P2 123.5(4)
C31 C30 P2 118.5(4)
C32 C31 C30 120.9(5)
C31 C32 C33 119.7(6)
C34 C33 C32 119.9(6)
C33 C34 C35 120.6(7)
C34 C35 C30 121.0(6)

loop_
_geom_bond_atom_site_label_1
_geom_bond_atom_site_label_2
_geom_bond_distance
Mn C2 1.776(5)
Mn C3 1.794(6)
Mn C1 1.823(5)
Mn P2 2.3173(13)
Mn P1 2.3243(13)
Mn Se 2.5136(8)
Se C6 1.941(4)
P1 C4 1.826(5)
P1 C18 1.830(5)
P1 C12 1.841(4)
P2 C30 1.813(5)
P2 C5 1.832(4)
P2 C24 1.837(5)
O1 C1 1.123(5)
O2 C2 1.150(5)
O3 C3 1.152(5)
C4 C5 1.448(6)
C6 C7 1.373(6)
C6 C11 1.379(6)
C7 C8 1.398(6)
C8 C9 1.377(7)
C9 C10 1.370(7)
C10 C11 1.366(7)
C12 C13 1.363(6)
C12 C17 1.377(7)
C13 C14 1.390(7)
C14 C15 1.299(8)
C15 C16 1.371(8)
C16 C17 1.452(8)
C18 C19 1.381(7)
C18 C23 1.396(7)
C19 C20 1.376(8)
C20 C21 1.353(11)
C21 C22 1.351(12)
C22 C23 1.380(9)
C24 C29 1.382(6)
C24 C25 1.392(6)
C25 C26 1.362(7)
C26 C27 1.368(7)
C27 C28 1.360(8)
C28 C29 1.385(7)
C30 C35 1.379(6)
C30 C31 1.382(6)
C31 C32 1.369(7)
C32 C33 1.380(9)
C33 C34 1.349(9)
C34 C35 1.365(8)
